data_7009240
loop_
_publ_author_name
'Losehand, Udo'
'Mitzel, Norbert W.'

_publ_section_title
;
 Siloles and germoles modified by partial hypercoordination through
 aminoxy substituents
;
_journal_issue 7
_journal_name_full 'Journal of the Chemical Society, Dalton Transactions'
_journal_page_first 1049
_journal_paper_doi 10.1039/a909547k
_journal_year 2000
_chemical_formula_sum 'C35 H35 N2 O2 Si'
_chemical_formula_weight 543.74
_chemical_name_systematic
; 
 1,1-Bis(N,N-dimethylaminoxy)-2,3,4,5-tetraphenyl-1-sila-cyclopentene 
;
_space_group_IT_number 14
_symmetry_cell_setting monoclinic
_symmetry_space_group_name_Hall '-P 2yn'
_symmetry_space_group_name_H-M 'P 1 21/n 1'
_atom_sites_solution_hydrogens geom
_atom_sites_solution_primary direct
_atom_sites_solution_secondary difmap
_audit_creation_method SHELXL-97
_cell_angle_alpha 90.00
_cell_angle_beta 96.91(1)
_cell_angle_gamma 90.00
_cell_formula_units_Z 4
_cell_length_a 12.547(2)
_cell_length_b 9.905(2)
_cell_length_c 24.461(4)
_cell_measurement_reflns_used 100
_cell_measurement_temperature 158(2)
_cell_measurement_theta_max 18
_cell_measurement_theta_min 11
_cell_volume 3017.9(9)
_computing_structure_refinement 'SHELXL-97 (Sheldrick, 1997)'
_computing_structure_solution 'SHELXS-97 (Sheldrick, 1990)'
_diffrn_ambient_temperature 158(2)
_diffrn_measured_fraction_theta_full 0.993
_diffrn_measured_fraction_theta_max 0.993
_diffrn_measurement_device_type 'CAD 4 - four circle diffractometer'
_diffrn_radiation_monochromator graphite
_diffrn_radiation_source 'fine-focus sealed tube'
_diffrn_radiation_type MoK\a
_diffrn_radiation_wavelength 0.71073
_diffrn_reflns_av_R_equivalents 0.0513
_diffrn_reflns_av_sigmaI/netI 0.0913
_diffrn_reflns_limit_h_max 16
_diffrn_reflns_limit_h_min -16
_diffrn_reflns_limit_k_max 12
_diffrn_reflns_limit_k_min 0
_diffrn_reflns_limit_l_max 7
_diffrn_reflns_limit_l_min -31
_diffrn_reflns_number 8841
_diffrn_reflns_theta_full 27.08
_diffrn_reflns_theta_max 27.08
_diffrn_reflns_theta_min 3.01
_diffrn_standards_decay_% 0
_diffrn_standards_interval_time 60
_diffrn_standards_number 3
_exptl_absorpt_coefficient_mu 0.111
_exptl_absorpt_correction_type none
_exptl_crystal_colour Colourless
_exptl_crystal_density_diffrn 1.197
_exptl_crystal_density_method 'not measured'
_exptl_crystal_description Cylinder
_exptl_crystal_F_000 1156
_refine_diff_density_max 0.346
_refine_diff_density_min -0.388
_refine_diff_density_rms 0.053
_refine_ls_extinction_method none
_refine_ls_goodness_of_fit_ref 1.007
_refine_ls_hydrogen_treatment mixed
_refine_ls_matrix_type full
_refine_ls_number_parameters 445
_refine_ls_number_reflns 6592
_refine_ls_number_restraints 0
_refine_ls_restrained_S_all 1.007
_refine_ls_R_factor_all 0.1238
_refine_ls_R_factor_gt 0.0467
_refine_ls_shift/su_max 0.000
_refine_ls_shift/su_mean 0.000
_refine_ls_structure_factor_coef Fsqd
_refine_ls_weighting_details 'calc w=1/[\s^2^(Fo^2^)+(0.0535P)^2^+1.0675P] where P=(Fo^2^+2Fc^2^)/3'
_refine_ls_weighting_scheme calc
_refine_ls_wR_factor_gt 0.1039
_refine_ls_wR_factor_ref 0.1301
_reflns_number_gt 3847
_reflns_number_total 6592
_reflns_threshold_expression >2sigma(I)
_cod_data_source_file a909547k.txt
_cod_data_source_block los21
_cod_depositor_comments
;
The following automatic conversions were performed:
'_symmetry_cell_setting' value 'Monoclinic' changed to 'monoclinic'
according to '/home/saulius/struct/CIF-dictionaries/cif_core.dic'
dictionary named 'cif_core.dic' version 2.4.1 from
2010-06-29.

'_exptl_absorpt_correction_type' value 'None' changed to
'none' according to '/home/saulius/struct/CIF-dictionaries/cif_core.dic'
dictionary named 'cif_core.dic' version 2.4.1 from 2010-06-29.

Automatic conversion script
Id: cif_fix_enum 1527 2010-12-29 10:47:43Z saulius 
;
_cod_original_sg_symbol_H-M P2(1)/n
_cod_database_code 7009240

loop_
_symmetry_equiv_pos_as_xyz
'x, y, z'
'-x+1/2, y+1/2, -z+1/2'
'-x, -y, -z'
'x-1/2, -y-1/2, z-1/2'

loop_
_atom_site_label
_atom_site_type_symbol
_atom_site_fract_x
_atom_site_fract_y
_atom_site_fract_z
_atom_site_U_iso_or_equiv
_atom_site_adp_type
_atom_site_occupancy
_atom_site_symmetry_multiplicity
_atom_site_calc_flag
_atom_site_refinement_flags
_atom_site_disorder_assembly
_atom_site_disorder_group
Si1 Si 0.98175(5) 0.29252(7) 0.12201(2) 0.02381(15) Uani 1 1 d . . .
O1 O 0.88574(12) 0.37072(17) 0.08213(6) 0.0315(4) Uani 1 1 d . . .
N1 N 0.86462(15) 0.2827(2) 0.03329(8) 0.0322(5) Uani 1 1 d . . .
C1 C 0.7523(2) 0.2443(3) 0.03102(12) 0.0479(8) Uani 1 1 d . . .
H1A H 0.7320(5) 0.1886(16) -0.0018(6) 0.047(8) Uiso 1 1 calc R . .
H1B H 0.7075(8) 0.3259(13) 0.0291(7) 0.055(9) Uiso 1 1 calc R . .
H1C H 0.7416(4) 0.1926(16) 0.0642(6) 0.045(8) Uiso 1 1 calc R . .
C2 C 0.8819(3) 0.3672(3) -0.01312(10) 0.0491(7) Uani 1 1 d . . .
H2A H 0.8628(13) 0.3162(10) -0.0478(6) 0.061(9) Uiso 1 1 calc R . .
H2B H 0.9585(12) 0.3942(15) -0.0101(4) 0.054(9) Uiso 1 1 calc R . .
H2C H 0.8363(12) 0.4489(16) -0.0132(4) 0.054(9) Uiso 1 1 calc R . .
O2 O 1.08582(12) 0.28352(17) 0.08660(6) 0.0282(4) Uani 1 1 d . . .
N2 N 1.17920(15) 0.2488(2) 0.12707(8) 0.0321(5) Uani 1 1 d . . .
C3 C 1.2552(2) 0.3576(3) 0.12303(12) 0.0452(7) Uani 1 1 d . . .
H3A H 1.2244(7) 0.4414(14) 0.1335(7) 0.047(8) Uiso 1 1 calc R . .
H3B H 1.2717(11) 0.3642(11) 0.0857(6) 0.044(8) Uiso 1 1 calc R . .
H3C H 1.3200(11) 0.3396(9) 0.1472(6) 0.066(10) Uiso 1 1 calc R . .
C4 C 1.2201(2) 0.1217(3) 0.10849(12) 0.0469(7) Uani 1 1 d . . .
H4A H 1.2858(13) 0.0973(10) 0.1321(6) 0.069(10) Uiso 1 1 calc R . .
H4B H 1.2359(13) 0.1313(6) 0.0704(7) 0.048(8) Uiso 1 1 calc R . .
H4C H 1.1662(11) 0.0510(13) 0.1103(7) 0.072(11) Uiso 1 1 calc R . .
C10 C 0.93610(17) 0.1353(2) 0.15366(9) 0.0266(5) Uani 1 1 d . . .
C11 C 0.89279(18) 0.0142(2) 0.12303(9) 0.0271(5) Uani 1 1 d . . .
C12 C 0.9334(2) -0.0216(3) 0.07428(9) 0.0307(5) Uani 1 1 d . . .
H12A H 0.9877(14) 0.0321(14) 0.0616(3) 0.026(6) Uiso 1 1 calc R . .
C13 C 0.8962(2) -0.1339(3) 0.04408(10) 0.0349(6) Uani 1 1 d . . .
H13A H 0.9267(9) -0.1575(7) 0.0111(9) 0.035(7) Uiso 1 1 calc R . .
C14 C 0.8155(2) -0.2120(3) 0.06113(10) 0.0366(6) Uani 1 1 d . . .
H14A H 0.7897(8) -0.292(2) 0.0403(7) 0.048(8) Uiso 1 1 calc R . .
C15 C 0.7717(2) -0.1761(3) 0.10808(11) 0.0391(6) Uani 1 1 d . . .
H15A H 0.7155(18) -0.2275(16) 0.1194(4) 0.043(8) Uiso 1 1 calc R . .
C16 C 0.8096(2) -0.0651(3) 0.13868(10) 0.0341(6) Uani 1 1 d . . .
H16A H 0.7796(8) -0.0431(7) 0.1699(9) 0.027(6) Uiso 1 1 calc R . .
C20 C 0.93926(17) 0.1603(2) 0.20861(9) 0.0256(5) Uani 1 1 d . . .
C21 C 0.90221(18) 0.0647(2) 0.24916(9) 0.0269(5) Uani 1 1 d . . .
C22 C 0.9517(2) -0.0604(3) 0.25798(10) 0.0349(6) Uani 1 1 d . . .
H22A H 1.0108(18) -0.0817(7) 0.2401(5) 0.040(7) Uiso 1 1 calc R . .
C23 C 0.9136(3) -0.1530(3) 0.29304(11) 0.0452(7) Uani 1 1 d . . .
H23A H 0.9483(12) -0.240(3) 0.2986(2) 0.055(9) Uiso 1 1 calc R . .
C24 C 0.8268(2) -0.1226(3) 0.32008(11) 0.0467(7) Uani 1 1 d . . .
H24A H 0.8006(9) -0.186(2) 0.3433(8) 0.055(9) Uiso 1 1 calc R . .
C25 C 0.7784(2) 0.0021(3) 0.31288(10) 0.0410(7) Uani 1 1 d . . .
H25A H 0.717(2) 0.0246(8) 0.3327(6) 0.052(8) Uiso 1 1 calc R . .
C26 C 0.81601(19) 0.0961(3) 0.27781(9) 0.0319(6) Uani 1 1 d . . .
H26A H 0.7823(10) 0.184(2) 0.27323(16) 0.033(7) Uiso 1 1 calc R . .
C30 C 0.98129(17) 0.2976(2) 0.22825(9) 0.0248(5) Uani 1 1 d . . .
C31 C 0.99658(17) 0.3297(2) 0.28805(9) 0.0262(5) Uani 1 1 d . . .
C32 C 1.06177(19) 0.2502(3) 0.32523(10) 0.0328(6) Uani 1 1 d . . .
H32A H 1.0930(9) 0.167(2) 0.3126(4) 0.035(7) Uiso 1 1 calc R . .
C33 C 1.0827(2) 0.2881(3) 0.38018(10) 0.0422(7) Uani 1 1 d . . .
H33A H 1.1316(15) 0.2299(18) 0.4070(8) 0.055(8) Uiso 1 1 calc R . .
C34 C 1.0378(2) 0.4038(3) 0.39859(11) 0.0443(7) Uani 1 1 d . . .
H34A H 1.0533(5) 0.4310(8) 0.4378(11) 0.043(7) Uiso 1 1 calc R . .
C35 C 0.9712(2) 0.4817(3) 0.36237(10) 0.0400(6) Uani 1 1 d . . .
H35A H 0.9393(10) 0.560(2) 0.3751(4) 0.045(8) Uiso 1 1 calc R . .
C36 C 0.9510(2) 0.4458(3) 0.30737(10) 0.0316(5) Uani 1 1 d . . .
H36A H 0.9047(14) 0.5021(17) 0.2821(7) 0.044(8) Uiso 1 1 calc R . .
C40 C 1.00701(17) 0.3832(2) 0.18856(9) 0.0237(5) Uani 1 1 d . . .
C41 C 1.05897(17) 0.5166(2) 0.19542(9) 0.0242(5) Uani 1 1 d . . .
C42 C 1.14064(18) 0.5464(3) 0.23798(10) 0.0315(5) Uani 1 1 d . . .
H42A H 1.1585(5) 0.4837(18) 0.2656(8) 0.030(7) Uiso 1 1 calc R . .
C43 C 1.1950(2) 0.6680(3) 0.23940(11) 0.0371(6) Uani 1 1 d . . .
H43A H 1.2523(18) 0.6862(6) 0.2687(9) 0.050(8) Uiso 1 1 calc R . .
C44 C 1.1675(2) 0.7635(3) 0.19893(11) 0.0382(6) Uani 1 1 d . . .
H44A H 1.2047(12) 0.848(3) 0.19999(11) 0.047(8) Uiso 1 1 calc R . .
C45 C 1.0864(2) 0.7369(3) 0.15706(11) 0.0356(6) Uani 1 1 d . . .
H45A H 1.0665(6) 0.804(2) 0.1289(9) 0.048(8) Uiso 1 1 calc R . .
C46 C 1.03347(16) 0.6142(2) 0.15508(9) 0.0291(5) Uani 1 1 d . . .
H46A H 0.97803(15) 0.5961(2) 0.12528(10) 0.045(8) Uiso 1 1 calc R . .
C1A C 0.95691(16) 0.0474(3) 0.45006(12) 0.0744(12) Uani 1 1 d R . .
H1AA H 0.92721(16) 0.0808(3) 0.41511(11) 0.105(14) Uiso 1 1 calc R . .
C2A C 1.0047(3) -0.0764(5) 0.45388(17) 0.0713(11) Uani 1 1 d . . .
H2AA H 1.0077(3) -0.131(2) 0.4210(13) 0.076(12) Uiso 1 1 calc R . .
C3A C 0.9515(3) 0.1229(5) 0.49566(19) 0.0771(12) Uani 1 1 d . . .
H3AA H 0.9167(16) 0.210(4) 0.4927(2) 0.092(13) Uiso 1 1 calc R . .

loop_
_atom_site_aniso_label
_atom_site_aniso_U_11
_atom_site_aniso_U_22
_atom_site_aniso_U_33
_atom_site_aniso_U_23
_atom_site_aniso_U_13
_atom_site_aniso_U_12
Si1 0.0233(3) 0.0280(3) 0.0198(3) -0.0007(3) 0.0013(2) 0.0007(3)
O1 0.0293(9) 0.0405(10) 0.0232(8) -0.0047(7) -0.0036(7) 0.0060(8)
N1 0.0323(10) 0.0385(12) 0.0245(10) -0.0046(9) -0.0014(8) 0.0006(10)
C1 0.0333(14) 0.067(2) 0.0406(16) -0.0046(15) -0.0069(12) -0.0050(14)
C2 0.0603(19) 0.0590(19) 0.0274(14) 0.0034(14) 0.0023(13) 0.0008(17)
O2 0.0242(8) 0.0387(9) 0.0211(7) 0.0028(7) 0.0001(6) 0.0029(7)
N2 0.0241(10) 0.0440(13) 0.0266(10) 0.0022(9) -0.0035(8) 0.0051(9)
C3 0.0257(13) 0.063(2) 0.0468(16) -0.0007(15) 0.0041(12) -0.0057(14)
C4 0.0417(16) 0.0565(19) 0.0415(16) -0.0004(14) 0.0000(13) 0.0194(15)
C10 0.0240(11) 0.0307(13) 0.0255(11) -0.0009(10) 0.0051(9) -0.0009(10)
C11 0.0291(12) 0.0262(12) 0.0253(11) -0.0004(10) 0.0006(9) -0.0010(10)
C12 0.0331(13) 0.0331(13) 0.0263(12) 0.0008(11) 0.0046(10) -0.0005(11)
C13 0.0428(15) 0.0364(14) 0.0250(12) -0.0054(11) 0.0016(11) 0.0038(12)
C14 0.0437(14) 0.0319(13) 0.0320(13) -0.0060(12) -0.0043(11) -0.0032(13)
C15 0.0383(14) 0.0392(15) 0.0389(14) -0.0018(12) 0.0014(12) -0.0114(12)
C16 0.0355(13) 0.0383(14) 0.0289(12) -0.0048(11) 0.0056(11) -0.0035(12)
C20 0.0219(11) 0.0293(12) 0.0261(11) -0.0004(10) 0.0045(9) 0.0004(9)
C21 0.0298(12) 0.0298(12) 0.0205(11) -0.0029(10) 0.0011(9) -0.0055(10)
C22 0.0386(14) 0.0344(14) 0.0317(13) 0.0001(11) 0.0041(11) 0.0015(11)
C23 0.0636(19) 0.0330(15) 0.0368(15) 0.0043(12) -0.0031(14) -0.0084(14)
C24 0.0598(19) 0.0487(18) 0.0313(14) 0.0085(13) 0.0045(13) -0.0234(15)
C25 0.0399(15) 0.0546(18) 0.0293(13) -0.0047(13) 0.0070(12) -0.0150(14)
C26 0.0311(13) 0.0376(15) 0.0270(12) -0.0047(11) 0.0041(10) -0.0055(11)
C30 0.0223(10) 0.0282(11) 0.0233(10) -0.0022(10) -0.0001(8) 0.0029(10)
C31 0.0246(11) 0.0314(13) 0.0232(11) -0.0013(10) 0.0051(9) -0.0059(10)
C32 0.0313(12) 0.0373(14) 0.0290(12) 0.0032(11) 0.0004(10) -0.0052(11)
C33 0.0433(15) 0.0529(17) 0.0279(13) 0.0054(14) -0.0061(11) -0.0101(14)
C34 0.0536(17) 0.0584(19) 0.0204(12) -0.0056(13) 0.0026(12) -0.0170(15)
C35 0.0433(15) 0.0444(16) 0.0341(14) -0.0112(13) 0.0114(12) -0.0091(13)
C36 0.0316(12) 0.0368(14) 0.0267(12) -0.0035(11) 0.0043(10) -0.0037(11)
C40 0.0209(10) 0.0280(12) 0.0219(11) -0.0004(9) 0.0013(8) 0.0024(9)
C41 0.0237(11) 0.0280(12) 0.0211(11) -0.0013(9) 0.0040(9) 0.0012(9)
C42 0.0283(12) 0.0381(14) 0.0268(12) 0.0040(12) -0.0024(10) -0.0029(11)
C43 0.0295(13) 0.0484(16) 0.0331(13) -0.0058(12) 0.0018(11) -0.0092(12)
C44 0.0378(14) 0.0357(15) 0.0423(15) -0.0045(12) 0.0098(12) -0.0109(12)
C45 0.0410(14) 0.0301(14) 0.0354(13) 0.0038(12) 0.0028(11) -0.0002(11)
C46 0.0286(12) 0.0307(13) 0.0272(12) 0.0019(10) -0.0005(10) 0.0002(10)
C1A 0.055(2) 0.102(3) 0.062(2) 0.040(2) -0.0107(18) -0.019(2)
C2A 0.0385(18) 0.109(3) 0.067(2) -0.005(2) 0.0079(16) -0.013(2)
C3A 0.0357(17) 0.076(3) 0.114(3) 0.016(3) -0.014(2) -0.0028(18)

loop_
_atom_type_symbol
_atom_type_description
_atom_type_scat_dispersion_real
_atom_type_scat_dispersion_imag
_atom_type_scat_source
C C 0.0033 0.0016 'International Tables Vol C Tables 4.2.6.8 and 6.1.1.4'
H H 0.0000 0.0000 'International Tables Vol C Tables 4.2.6.8 and 6.1.1.4'
N N 0.0061 0.0033 'International Tables Vol C Tables 4.2.6.8 and 6.1.1.4'
O O 0.0106 0.0060 'International Tables Vol C Tables 4.2.6.8 and 6.1.1.4'
Si Si 0.0817 0.0704 'International Tables Vol C Tables 4.2.6.8 and 6.1.1.4'

loop_
_geom_angle_atom_site_label_1
_geom_angle_atom_site_label_2
_geom_angle_atom_site_label_3
_geom_angle
_geom_angle_site_symmetry_1
_geom_angle_site_symmetry_3
_geom_angle_publ_flag
O1 Si1 O2 106.39(8) . . ?
O1 Si1 C40 109.11(9) . . ?
O2 Si1 C40 115.08(9) . . ?
O1 Si1 C10 113.57(10) . . ?
O2 Si1 C10 118.36(10) . . ?
C40 Si1 C10 93.95(10) . . ?
N1 O1 Si1 104.38(13) . . ?
C2 N1 C1 110.9(2) . . ?
C2 N1 O1 105.31(19) . . ?
C1 N1 O1 105.30(18) . . ?
N1 C1 H1A 109.5 . . ?
N1 C1 H1B 109.5 . . ?
H1A C1 H1B 109.5 . . ?
N1 C1 H1C 109.5 . . ?
H1A C1 H1C 109.5 . . ?
H1B C1 H1C 109.5 . . ?
N1 C2 H2A 109.5 . . ?
N1 C2 H2B 109.5 . . ?
H2A C2 H2B 109.5 . . ?
N1 C2 H2C 109.5 . . ?
H2A C2 H2C 109.5 . . ?
H2B C2 H2C 109.5 . . ?
N2 O2 Si1 105.88(12) . . ?
C3 N2 C4 111.3(2) . . ?
C3 N2 O2 104.81(18) . . ?
C4 N2 O2 105.85(18) . . ?
N2 C3 H3A 109.5 . . ?
N2 C3 H3B 109.5 . . ?
H3A C3 H3B 109.5 . . ?
N2 C3 H3C 109.5 . . ?
H3A C3 H3C 109.5 . . ?
H3B C3 H3C 109.5 . . ?
N2 C4 H4A 109.5 . . ?
N2 C4 H4B 109.5 . . ?
H4A C4 H4B 109.5 . . ?
N2 C4 H4C 109.5 . . ?
H4A C4 H4C 109.5 . . ?
H4B C4 H4C 109.5 . . ?
C20 C10 C11 127.7(2) . . ?
C20 C10 Si1 106.55(17) . . ?
C11 C10 Si1 125.41(16) . . ?
C16 C11 C12 116.9(2) . . ?
C16 C11 C10 123.9(2) . . ?
C12 C11 C10 119.2(2) . . ?
C13 C12 C11 121.6(2) . . ?
C13 C12 H12A 119.2 . . ?
C11 C12 H12A 119.2 . . ?
C14 C13 C12 120.2(2) . . ?
C14 C13 H13A 119.9 . . ?
C12 C13 H13A 119.9 . . ?
C15 C14 C13 119.2(2) . . ?
C15 C14 H14A 120.4 . . ?
C13 C14 H14A 120.4 . . ?
C14 C15 C16 120.7(3) . . ?
C14 C15 H15A 119.6 . . ?
C16 C15 H15A 119.6 . . ?
C15 C16 C11 121.3(2) . . ?
C15 C16 H16A 119.3 . . ?
C11 C16 H16A 119.3 . . ?
C10 C20 C21 124.6(2) . . ?
C10 C20 C30 116.3(2) . . ?
C21 C20 C30 119.03(19) . . ?
C22 C21 C26 118.7(2) . . ?
C22 C21 C20 120.1(2) . . ?
C26 C21 C20 121.2(2) . . ?
C23 C22 C21 120.4(3) . . ?
C23 C22 H22A 119.8 . . ?
C21 C22 H22A 119.8 . . ?
C24 C23 C22 120.5(3) . . ?
C24 C23 H23A 119.7 . . ?
C22 C23 H23A 119.7 . . ?
C23 C24 C25 119.8(3) . . ?
C23 C24 H24A 120.1 . . ?
C25 C24 H24A 120.1 . . ?
C24 C25 C26 120.2(3) . . ?
C24 C25 H25A 119.9 . . ?
C26 C25 H25A 119.9 . . ?
C25 C26 C21 120.2(3) . . ?
C25 C26 H26A 119.9 . . ?
C21 C26 H26A 119.9 . . ?
C40 C30 C31 123.8(2) . . ?
C40 C30 C20 115.96(19) . . ?
C31 C30 C20 120.17(19) . . ?
C36 C31 C32 118.6(2) . . ?
C36 C31 C30 120.1(2) . . ?
C32 C31 C30 121.2(2) . . ?
C33 C32 C31 120.4(3) . . ?
C33 C32 H32A 119.8 . . ?
C31 C32 H32A 119.8 . . ?
C34 C33 C32 120.3(3) . . ?
C34 C33 H33A 119.8 . . ?
C32 C33 H33A 119.8 . . ?
C33 C34 C35 119.7(2) . . ?
C33 C34 H34A 120.1 . . ?
C35 C34 H34A 120.1 . . ?
C34 C35 C36 120.4(3) . . ?
C34 C35 H35A 119.8 . . ?
C36 C35 H35A 119.8 . . ?
C35 C36 C31 120.5(2) . . ?
C35 C36 H36A 119.8 . . ?
C31 C36 H36A 119.8 . . ?
C30 C40 C41 128.2(2) . . ?
C30 C40 Si1 107.18(16) . . ?
C41 C40 Si1 124.15(16) . . ?
C46 C41 C42 117.7(2) . . ?
C46 C41 C40 118.79(19) . . ?
C42 C41 C40 123.2(2) . . ?
C43 C42 C41 121.1(2) . . ?
C43 C42 H42A 119.4 . . ?
C41 C42 H42A 119.4 . . ?
C42 C43 C44 119.9(2) . . ?
C42 C43 H43A 120.1 . . ?
C44 C43 H43A 120.1 . . ?
C45 C44 C43 119.9(3) . . ?
C45 C44 H44A 120.0 . . ?
C43 C44 H44A 120.0 . . ?
C44 C45 C46 120.2(2) . . ?
C44 C45 H45A 119.9 . . ?
C46 C45 H45A 119.9 . . ?
C45 C46 C41 121.2(2) . . ?
C45 C46 H46A 119.4 . . ?
C41 C46 H46A 119.4 . . ?
C3A C1A C2A 120.4(3) . . ?
C3A C1A H1AA 119.8 . . ?
C2A C1A H1AA 119.8 . . ?
C1A C2A C3A 119.4(4) . 3_756 ?
C1A C2A H2AA 120.3 . . ?
C3A C2A H2AA 120.3 3_756 . ?
C1A C3A C2A 120.2(4) . 3_756 ?
C1A C3A H3AA 119.9 . . ?
C2A C3A H3AA 119.9 3_756 . ?

loop_
_geom_bond_atom_site_label_1
_geom_bond_atom_site_label_2
_geom_bond_distance
_geom_bond_site_symmetry_2
_geom_bond_publ_flag
Si1 O1 1.6493(16) . ?
Si1 O2 1.6538(16) . ?
Si1 C40 1.853(2) . ?
Si1 C10 1.860(2) . ?
O1 N1 1.477(2) . ?
N1 C2 1.447(3) . ?
N1 C1 1.454(3) . ?
C1 H1A 0.9822 . ?
C1 H1B 0.9822 . ?
C1 H1C 0.9822 . ?
C2 H2A 0.9918 . ?
C2 H2B 0.9918 . ?
C2 H2C 0.9918 . ?
O2 N2 1.480(2) . ?
N2 C3 1.451(3) . ?
N2 C4 1.452(3) . ?
C3 H3A 0.9628 . ?
C3 H3B 0.9628 . ?
C3 H3C 0.9628 . ?
C4 H4A 0.9790 . ?
C4 H4B 0.9790 . ?
C4 H4C 0.9790 . ?
C10 C20 1.363(3) . ?
C10 C11 1.482(3) . ?
C11 C16 1.396(3) . ?
C11 C12 1.398(3) . ?
C12 C13 1.385(3) . ?
C12 H12A 0.9445 . ?
C13 C14 1.378(4) . ?
C13 H13A 0.9624 . ?
C14 C15 1.378(4) . ?
C14 H14A 0.9722 . ?
C15 C16 1.382(3) . ?
C15 H15A 0.9381 . ?
C16 H16A 0.9188 . ?
C20 C21 1.486(3) . ?
C20 C30 1.516(3) . ?
C21 C22 1.391(4) . ?
C21 C26 1.393(3) . ?
C22 C23 1.380(4) . ?
C22 H22A 0.9286 . ?
C23 C24 1.374(4) . ?
C23 H23A 0.9656 . ?
C24 C25 1.379(4) . ?
C24 H24A 0.9359 . ?
C25 C26 1.387(4) . ?
C25 H25A 0.9865 . ?
C26 H26A 0.9672 . ?
C30 C40 1.357(3) . ?
C30 C31 1.487(3) . ?
C31 C36 1.392(3) . ?
C31 C32 1.392(3) . ?
C32 C33 1.390(3) . ?
C32 H32A 0.9764 . ?
C33 C34 1.376(4) . ?
C33 H33A 1.0216 . ?
C34 C35 1.379(4) . ?
C34 H34A 0.9922 . ?
C35 C36 1.385(3) . ?
C35 H35A 0.9391 . ?
C36 H36A 0.9720 . ?
C40 C41 1.473(3) . ?
C41 C46 1.391(3) . ?
C41 C42 1.402(3) . ?
C42 C43 1.382(4) . ?
C42 H42A 0.9247 . ?
C43 C44 1.383(4) . ?
C43 H43A 0.9692 . ?
C44 C45 1.379(4) . ?
C44 H44A 0.9608 . ?
C45 C46 1.383(3) . ?
C45 H45A 0.9702 . ?
C46 H46A 0.9619 . ?
C1A C3A 1.352(5) . ?
C1A C2A 1.363(5) . ?
C1A H1AA 0.9500 . ?
C2A C3A 1.369(5) 3_756 ?
C2A H2AA 0.9763 . ?
C3A C2A 1.369(5) 3_756 ?
C3A H3AA 0.9621 . ?

loop_
_geom_torsion_atom_site_label_1
_geom_torsion_atom_site_label_2
_geom_torsion_atom_site_label_3
_geom_torsion_atom_site_label_4
_geom_torsion
_geom_torsion_site_symmetry_1
_geom_torsion_site_symmetry_2
_geom_torsion_site_symmetry_3
_geom_torsion_site_symmetry_4
_geom_torsion_publ_flag
O2 Si1 O1 N1 61.08(14) . . . . ?
C40 Si1 O1 N1 -174.21(13) . . . . ?
C10 Si1 O1 N1 -70.87(15) . . . . ?
Si1 O1 N1 C2 -122.49(18) . . . . ?
Si1 O1 N1 C1 120.18(18) . . . . ?
O1 Si1 O2 N2 164.78(12) . . . . ?
C40 Si1 O2 N2 43.82(16) . . . . ?
C10 Si1 O2 N2 -65.99(16) . . . . ?
Si1 O2 N2 C3 -121.99(17) . . . . ?
Si1 O2 N2 C4 120.31(18) . . . . ?
O1 Si1 C10 C20 -111.13(16) . . . . ?
O2 Si1 C10 C20 123.04(15) . . . . ?
C40 Si1 C10 C20 1.71(17) . . . . ?
O1 Si1 C10 C11 62.2(2) . . . . ?
O2 Si1 C10 C11 -63.6(2) . . . . ?
C40 Si1 C10 C11 175.1(2) . . . . ?
C20 C10 C11 C16 29.0(4) . . . . ?
Si1 C10 C11 C16 -143.0(2) . . . . ?
C20 C10 C11 C12 -153.6(2) . . . . ?
Si1 C10 C11 C12 34.4(3) . . . . ?
C16 C11 C12 C13 -2.6(3) . . . . ?
C10 C11 C12 C13 179.8(2) . . . . ?
C11 C12 C13 C14 1.4(4) . . . . ?
C12 C13 C14 C15 0.7(4) . . . . ?
C13 C14 C15 C16 -1.6(4) . . . . ?
C14 C15 C16 C11 0.3(4) . . . . ?
C12 C11 C16 C15 1.8(4) . . . . ?
C10 C11 C16 C15 179.2(2) . . . . ?
C11 C10 C20 C21 2.5(4) . . . . ?
Si1 C10 C20 C21 175.69(18) . . . . ?
C11 C10 C20 C30 -175.8(2) . . . . ?
Si1 C10 C20 C30 -2.7(2) . . . . ?
C10 C20 C21 C22 62.0(3) . . . . ?
C30 C20 C21 C22 -119.7(2) . . . . ?
C10 C20 C21 C26 -116.2(3) . . . . ?
C30 C20 C21 C26 62.1(3) . . . . ?
C26 C21 C22 C23 2.2(3) . . . . ?
C20 C21 C22 C23 -176.0(2) . . . . ?
C21 C22 C23 C24 -0.5(4) . . . . ?
C22 C23 C24 C25 -1.1(4) . . . . ?
C23 C24 C25 C26 1.0(4) . . . . ?
C24 C25 C26 C21 0.7(4) . . . . ?
C22 C21 C26 C25 -2.3(3) . . . . ?
C20 C21 C26 C25 175.9(2) . . . . ?
C10 C20 C30 C40 2.7(3) . . . . ?
C21 C20 C30 C40 -175.7(2) . . . . ?
C10 C20 C30 C31 -174.7(2) . . . . ?
C21 C20 C30 C31 6.8(3) . . . . ?
C40 C30 C31 C36 55.3(3) . . . . ?
C20 C30 C31 C36 -127.5(2) . . . . ?
C40 C30 C31 C32 -120.6(3) . . . . ?
C20 C30 C31 C32 56.6(3) . . . . ?
C36 C31 C32 C33 -1.5(3) . . . . ?
C30 C31 C32 C33 174.4(2) . . . . ?
C31 C32 C33 C34 1.0(4) . . . . ?
C32 C33 C34 C35 0.5(4) . . . . ?
C33 C34 C35 C36 -1.4(4) . . . . ?
C34 C35 C36 C31 0.8(4) . . . . ?
C32 C31 C36 C35 0.6(3) . . . . ?
C30 C31 C36 C35 -175.3(2) . . . . ?
C31 C30 C40 C41 3.8(4) . . . . ?
C20 C30 C40 C41 -173.5(2) . . . . ?
C31 C30 C40 Si1 176.19(17) . . . . ?
C20 C30 C40 Si1 -1.1(2) . . . . ?
O1 Si1 C40 C30 116.32(16) . . . . ?
O2 Si1 C40 C30 -124.21(15) . . . . ?
C10 Si1 C40 C30 -0.30(17) . . . . ?
O1 Si1 C40 C41 -70.92(19) . . . . ?
O2 Si1 C40 C41 48.5(2) . . . . ?
C10 Si1 C40 C41 172.46(18) . . . . ?
C30 C40 C41 C46 -148.9(2) . . . . ?
Si1 C40 C41 C46 39.9(3) . . . . ?
C30 C40 C41 C42 37.3(4) . . . . ?
Si1 C40 C41 C42 -133.9(2) . . . . ?
C46 C41 C42 C43 -0.9(3) . . . . ?
C40 C41 C42 C43 172.9(2) . . . . ?
C41 C42 C43 C44 1.3(4) . . . . ?
C42 C43 C44 C45 -0.5(4) . . . . ?
C43 C44 C45 C46 -0.8(4) . . . . ?
C44 C45 C46 C41 1.2(4) . . . . ?
C42 C41 C46 C45 -0.4(3) . . . . ?
C40 C41 C46 C45 -174.5(2) . . . . ?
C3A C1A C2A C3A -0.8(5) . . . 3_756 ?
C2A C1A C3A C2A 0.8(5) . . . 3_756 ?
